data_1532621
loop_
_publ_author_name
'Coyle, B.A.'
'Schroeder, L.W.'
'Ibers, J.A.'

_publ_section_title
;
 The structure of potassium tetrahydrogen pentafluoride
;
_journal_name_full 'Journal of Solid State Chemistry'
_journal_page_first 386
_journal_page_last 393
_journal_volume 1
_journal_year 1970
_chemical_formula_sum 'F5 H4 K'
_chemical_name_systematic 'K (H4 F5)'
_space_group_IT_number 88
_symmetry_space_group_name_Hall '-I 4ad'
_symmetry_space_group_name_H-M 'I 41/a :2'
_cell_angle_alpha 90
_cell_angle_beta 90
_cell_angle_gamma 90
_cell_formula_units_Z 4
_cell_length_a 6.384
_cell_length_b 6.384
_cell_length_c 13.227
_cell_volume 539.072
_citation_journal_id_ASTM JSSCBI
_cod_data_source_file Coyle_JSSCBI_1970_1276.cif
_cod_data_source_block H4F5K1
_cod_original_cell_volume 539.0724
_cod_original_formula_sum 'H4 F5 K1'
_cod_database_code 1532621

loop_
_symmetry_equiv_pos_as_xyz
x,y,z
-y+3/4,x+1/4,z+1/4
-x+1/2,-y,z+1/2
y+3/4,-x+3/4,z+3/4
-x,-y,-z
y-3/4,-x-1/4,-z-1/4
x-1/2,y,-z-1/2
-y-3/4,x-3/4,-z-3/4
x+1/2,y+1/2,z+1/2
-y+5/4,x+3/4,z+3/4
-x+1,-y+1/2,z+1
y+5/4,-x+5/4,z+5/4
-x+1/2,-y+1/2,-z+1/2
y-1/4,-x+1/4,-z+1/4
x,y+1/2,-z
-y-1/4,x-1/4,-z-1/4

loop_
_atom_site_label
_atom_site_type_symbol
_atom_site_fract_x
_atom_site_fract_y
_atom_site_fract_z
_atom_site_occupancy
_atom_site_U_iso_or_equiv
H1 H+1 0.13 0.45 -0.309 1 0.0
F1 F-1 0 0.25 0.625 1 0.0
F2 F-1 0.1837 0.0249 0.2805 1 0.0
K1 K+1 0 0.25 0.125 1 0.0
